data_1553547
loop_
_publ_author_name
'Wilbuer, J.'
'Grenz, D. C.'
'Schnakenburg, G.'
'Esser, B.'

_publ_section_title
;
 Donor- and acceptor-functionalized dibenzo[a,e]pentalenes: modulation of
 the electronic band gap
;
_journal_issue 5
_journal_name_full 'Organic Chemistry Frontiers'
_journal_page_first 658
_journal_paper_doi 10.1039/C6QO00487C
_journal_volume 4
_journal_year 2017
_chemical_formula_moiety 'C18 H12 Br2'
_chemical_formula_sum 'C18 H12 Br2'
_chemical_formula_weight 388.10
_space_group_crystal_system monoclinic
_space_group_IT_number 14
_space_group_name_Hall '-P 2yn'
_space_group_name_H-M_alt 'P 1 21/n 1'
_atom_sites_solution_hydrogens geom
_atom_sites_solution_primary heavy
_atom_sites_solution_secondary difmap
_audit_creation_date 2014-08-29
_audit_creation_method
;
Olex2 1.2
(compiled 2014.07.22 svn.r2960 for OlexSys, GUI svn.r4862)
;
_audit_update_record
;
2016-07-26 deposited with the CCDC.
2016-09-27 downloaded from the CCDC.
;
_cell_angle_alpha 90.00
_cell_angle_beta 96.167(6)
_cell_angle_gamma 90.00
_cell_formula_units_Z 2
_cell_length_a 5.3248(4)
_cell_length_b 17.2473(10)
_cell_length_c 7.6729(6)
_cell_measurement_reflns_used 3627
_cell_measurement_temperature 123
_cell_measurement_theta_max 29.36
_cell_measurement_theta_min 2.92
_cell_volume 700.59(9)
_computing_molecular_graphics 'Olex2 (Dolomanov et al., 2009)'
_computing_publication_material 'Olex2 (Dolomanov et al., 2009)'
_computing_structure_refinement 'XL (Sheldrick, 2008)'
_computing_structure_solution 'ShelXS (Sheldrick, 2008)'
_diffrn_ambient_temperature 123(2)
_diffrn_detector 'image plate (34 cm diameter)'
_diffrn_detector_area_resol_mean 6.67
_diffrn_detector_type STOE
_diffrn_measured_fraction_theta_full 0.999
_diffrn_measured_fraction_theta_max 0.999
_diffrn_measurement_device '2-circle goniometer'
_diffrn_measurement_device_type 'STOE IPDS-2T'
_diffrn_measurement_method 'rotation method'
_diffrn_radiation_collimation '0.5 mm diameter, monocapillary'
_diffrn_radiation_monochromator 'plane graphite'
_diffrn_radiation_polarisn_norm 0
_diffrn_radiation_type MoK\a
_diffrn_radiation_wavelength 0.71073
_diffrn_reflns_av_R_equivalents 0.0382
_diffrn_reflns_av_unetI/netI 0.0410
_diffrn_reflns_limit_h_max 7
_diffrn_reflns_limit_h_min -7
_diffrn_reflns_limit_k_max 22
_diffrn_reflns_limit_k_min -22
_diffrn_reflns_limit_l_max 10
_diffrn_reflns_limit_l_min -10
_diffrn_reflns_number 5835
_diffrn_reflns_theta_full 26.00
_diffrn_reflns_theta_max 27.98
_diffrn_reflns_theta_min 2.92
_diffrn_source 'sealed X-ray tube, 12 x 0.4 mm long-fine focus'
_diffrn_source_current 40
_diffrn_source_power 2.00
_diffrn_source_voltage 50
_exptl_absorpt_coefficient_mu 5.771
_exptl_absorpt_correction_T_max 0.4121
_exptl_absorpt_correction_T_min 0.2745
_exptl_absorpt_correction_type integration
_exptl_absorpt_process_details 'STOE XRed 1.35'
_exptl_crystal_colour 'clear orangish red'
_exptl_crystal_colour_lustre clear
_exptl_crystal_colour_modifier orangish
_exptl_crystal_colour_primary red
_exptl_crystal_density_diffrn 1.840
_exptl_crystal_density_method 'not measured'
_exptl_crystal_description needle
_exptl_crystal_F_000 380
_exptl_crystal_size_max 0.25
_exptl_crystal_size_mid 0.1
_exptl_crystal_size_min 0.06
_refine_diff_density_max 0.418
_refine_diff_density_min -0.321
_refine_diff_density_rms 0.074
_refine_ls_extinction_method none
_refine_ls_goodness_of_fit_ref 0.840
_refine_ls_hydrogen_treatment constr
_refine_ls_matrix_type full
_refine_ls_number_parameters 92
_refine_ls_number_reflns 1673
_refine_ls_number_restraints 0
_refine_ls_restrained_S_all 0.840
_refine_ls_R_factor_all 0.0461
_refine_ls_R_factor_gt 0.0231
_refine_ls_shift/su_max 0.000
_refine_ls_shift/su_mean 0.000
_refine_ls_structure_factor_coef Fsqd
_refine_ls_weighting_details 'calc w=1/[\s^2^(Fo^2^)+(0.0289P)^2^+0.0000P] where P=(Fo^2^+2Fc^2^)/3'
_refine_ls_weighting_scheme calc
_refine_ls_wR_factor_gt 0.0494
_refine_ls_wR_factor_ref 0.0525
_reflns_number_gt 1119
_reflns_number_total 1673
_reflns_threshold_expression >2sigma(I)
_cod_data_source_file c6qo00487c2.cif
_cod_data_source_block 3613
_cod_database_code 1553547
_olex2_refinement_description
;
1. Fixed Uiso
 At 1.2 times of:
  All C(H) groups
 At 1.5 times of:
  All C(H,H,H) groups
2.a Aromatic/amide H refined with riding coordinates:
 C3(H3), C2(H2), C6(H6)
2.b Idealised Me refined as rotating group:
 C9(H9A,H9B,H9C)
;
_olex2_submission_special_instructions 'No special instructions were received'

loop_
_space_group_symop_id
_space_group_symop_operation_xyz
1 'x, y, z'
2 '-x+1/2, y+1/2, -z+1/2'
3 '-x, -y, -z'
4 'x-1/2, -y-1/2, z-1/2'

loop_
_atom_site_label
_atom_site_type_symbol
_atom_site_fract_x
_atom_site_fract_y
_atom_site_fract_z
_atom_site_U_iso_or_equiv
_atom_site_adp_type
_atom_site_occupancy
_atom_site_calc_flag
_atom_site_refinement_flags_posn
Br Br 0.02685(4) 0.248290(19) 0.94122(3) 0.02607(8) Uani 1 d .
C4 C 0.4842(5) 0.44300(14) 0.6977(4) 0.0196(5) Uani 1 d .
C8 C 0.7666(4) 0.55494(13) 0.5776(3) 0.0194(5) Uani 1 d .
C1 C 0.2113(5) 0.32851(14) 0.8414(3) 0.0211(5) Uani 1 d .
C3 C 0.5578(5) 0.41844(15) 0.8671(4) 0.0223(5) Uani 1 d .
H3 H 0.7004 0.4409 0.9334 0.027 Uiso 1 calc R
C9 C 0.9686(5) 0.57957(15) 0.7156(4) 0.0221(5) Uani 1 d .
H9A H 0.9604 0.5478 0.8207 0.033 Uiso 1 calc GR
H9B H 0.9444 0.6342 0.7445 0.033 Uiso 1 calc GR
H9C H 1.1339 0.5729 0.6724 0.033 Uiso 1 calc GR
C2 C 0.4188(5) 0.35992(14) 0.9393(4) 0.0232(5) Uani 1 d .
H2 H 0.4672 0.3420 1.0550 0.028 Uiso 1 calc R
C6 C 0.1306(5) 0.35192(13) 0.6707(3) 0.0202(5) Uani 1 d .
H6 H -0.0134 0.3295 0.6061 0.024 Uiso 1 calc R
C7 C 0.5820(5) 0.50098(13) 0.5829(3) 0.0192(5) Uani 1 d .
C5 C 0.2704(4) 0.40950(13) 0.5996(3) 0.0184(5) Uani 1 d .

loop_
_atom_site_aniso_label
_atom_site_aniso_U_11
_atom_site_aniso_U_22
_atom_site_aniso_U_33
_atom_site_aniso_U_23
_atom_site_aniso_U_13
_atom_site_aniso_U_12
Br 0.02568(12) 0.02321(11) 0.02945(12) 0.00559(14) 0.00360(8) -0.00240(15)
C4 0.0194(12) 0.0180(11) 0.0215(13) -0.0010(9) 0.0026(10) 0.0013(9)
C8 0.0171(12) 0.0201(11) 0.0206(12) -0.0021(9) 0.0001(10) 0.0033(9)
C1 0.0210(12) 0.0174(11) 0.0260(14) 0.0034(9) 0.0075(11) 0.0005(9)
C3 0.0195(12) 0.0255(12) 0.0212(13) -0.0009(11) -0.0009(11) -0.0005(10)
C9 0.0200(13) 0.0260(13) 0.0199(14) -0.0029(11) -0.0004(11) -0.0024(10)
C2 0.0226(12) 0.0262(12) 0.0207(13) 0.0038(10) 0.0012(10) 0.0015(10)
C6 0.0177(12) 0.0184(11) 0.0244(13) -0.0027(10) 0.0016(10) 0.0008(9)
C7 0.0166(11) 0.0204(11) 0.0204(12) -0.0012(9) 0.0006(10) 0.0031(9)
C5 0.0182(12) 0.0170(10) 0.0198(13) -0.0020(9) 0.0005(10) 0.0023(9)

loop_
_atom_type_symbol
_atom_type_description
_atom_type_scat_dispersion_real
_atom_type_scat_dispersion_imag
_atom_type_scat_source
C C 0.0033 0.0016 'International Tables Vol C Tables 4.2.6.8 and 6.1.1.4'
H H 0.0000 0.0000 'International Tables Vol C Tables 4.2.6.8 and 6.1.1.4'
Br Br -0.2901 2.4595 'International Tables Vol C Tables 4.2.6.8 and 6.1.1.4'

loop_
_geom_angle_atom_site_label_1
_geom_angle_atom_site_label_2
_geom_angle_atom_site_label_3
_geom_angle
_geom_angle_site_symmetry_1
_geom_angle_site_symmetry_3
C3 C4 C7 133.7(2) . .
C3 C4 C5 120.3(2) . .
C5 C4 C7 106.0(2) . .
C7 C8 C9 130.2(2) . .
C7 C8 C5 106.6(2) . 3_666
C5 C8 C9 123.2(2) 3_666 .
C2 C1 Br 118.97(19) . .
C2 C1 C6 123.1(2) . .
C6 C1 Br 117.92(19) . .
C4 C3 H3 120.5 . .
C4 C3 C2 118.9(3) . .
C2 C3 H3 120.5 . .
C8 C9 H9A 109.5 . .
C8 C9 H9B 109.5 . .
C8 C9 H9C 109.5 . .
H9A C9 H9B 109.5 . .
H9A C9 H9C 109.5 . .
H9B C9 H9C 109.5 . .
C1 C2 C3 119.6(3) . .
C1 C2 H2 120.2 . .
C3 C2 H2 120.2 . .
C1 C6 H6 121.5 . .
C5 C6 C1 116.9(2) . .
C5 C6 H6 121.5 . .
C8 C7 C4 142.3(2) . .
C8 C7 C7 110.9(3) . 3_666
C7 C7 C4 106.8(3) 3_666 .
C4 C5 C8 109.7(2) . 3_666
C6 C5 C4 121.1(2) . .
C6 C5 C8 129.2(2) . 3_666

loop_
_geom_bond_atom_site_label_1
_geom_bond_atom_site_label_2
_geom_bond_distance
_geom_bond_site_symmetry_2
Br C1 1.904(2) .
C4 C3 1.383(4) .
C4 C7 1.465(3) .
C4 C5 1.418(4) .
C8 C9 1.488(4) .
C8 C7 1.357(3) .
C8 C5 1.485(3) 3_666
C1 C2 1.378(4) .
C1 C6 1.393(3) .
C3 H3 0.9500 .
C3 C2 1.401(4) .
C9 H9A 0.9800 .
C9 H9B 0.9800 .
C9 H9C 0.9800 .
C2 H2 0.9500 .
C6 H6 0.9500 .
C6 C5 1.388(3) .
C7 C7 1.464(5) 3_666
C5 C8 1.485(3) 3_666

loop_
_geom_torsion_atom_site_label_1
_geom_torsion_atom_site_label_2
_geom_torsion_atom_site_label_3
_geom_torsion_atom_site_label_4
_geom_torsion
_geom_torsion_site_symmetry_1
_geom_torsion_site_symmetry_4
Br C1 C2 C3 179.38(19) . .
Br C1 C6 C5 -178.90(17) . .
C4 C3 C2 C1 -0.5(4) . .
C1 C6 C5 C4 -0.5(3) . .
C1 C6 C5 C8 179.0(2) . 3_666
C3 C4 C7 C8 -0.8(5) . .
C3 C4 C7 C7 179.9(3) . 3_666
C3 C4 C5 C8 -179.4(2) . 3_666
C3 C4 C5 C6 0.2(4) . .
C9 C8 C7 C4 -2.0(5) . .
C9 C8 C7 C7 177.4(2) . 3_666
C2 C1 C6 C5 0.2(3) . .
C6 C1 C2 C3 0.3(4) . .
C7 C4 C3 C2 -179.8(2) . .
C7 C4 C5 C8 0.7(3) . 3_666
C7 C4 C5 C6 -179.7(2) . .
C5 C4 C3 C2 0.3(4) . .
C5 C4 C7 C8 179.2(3) . .
C5 C4 C7 C7 -0.2(3) . 3_666
C5 C8 C7 C4 179.8(3) 3_666 .
C5 C8 C7 C7 -0.8(3) 3_666 3_666
